data_7226028
loop_
_publ_author_name
'Yao, Ching-Fa'
'Villuri, Bharath Kumar'
'Kotipalli, Trimurtulu'
'Kavala, Veerababurao'
'Ichake, Sachin S.'
'Bandi, Vijayalakshmi'
'Kuo, Chun-Wei'

_publ_section_title
;
 Synthesis of Spiro Isoindolinone-indolines and 1,2-Disubstituted Indoles
 from 2-Iodobenzamide derivatives
;
_journal_name_full 'RSC Adv.'
_journal_paper_doi 10.1039/C6RA15002K
_journal_year 2016
_chemical_formula_moiety 'C23 H16 Br Cl N2 O2'
_chemical_formula_sum 'C23 H16 Br Cl N2 O2'
_chemical_formula_weight 467.74
_chemical_name_systematic
;
 ?
;
_space_group_IT_number 29
_symmetry_cell_setting orthorhombic
_symmetry_space_group_name_Hall 'P 2c -2ac'
_symmetry_space_group_name_H-M 'P c a 21'
_atom_sites_solution_hydrogens geom
_atom_sites_solution_primary direct
_atom_sites_solution_secondary difmap
_audit_creation_method SHELXL-97
_audit_update_record
;
2016-06-08 deposited with the CCDC.
2016-07-21 downloaded from the CCDC.
;
_cell_angle_alpha 90.00
_cell_angle_beta 90.00
_cell_angle_gamma 90.00
_cell_formula_units_Z 8
_cell_length_a 17.3513(3)
_cell_length_b 14.2331(2)
_cell_length_c 15.8822(2)
_cell_measurement_reflns_used 6781
_cell_measurement_temperature 200(2)
_cell_measurement_theta_max 24.20
_cell_measurement_theta_min 2.57
_cell_volume 3922.31(10)
_computing_molecular_graphics 'Ortep-3 for Windows (Farrugia, 1997)'
_computing_publication_material 'WinGX publication routines (Farrugia, 1999)'
_computing_structure_refinement 'SHELXL-97 (Sheldrick, 1997)'
_computing_structure_solution 'SHELXS-86 (Sheldrick, 1986)'
_diffrn_ambient_temperature 200(2)
_diffrn_measured_fraction_theta_full 0.998
_diffrn_measured_fraction_theta_max 0.998
_diffrn_measurement_device_type 'Bruker APEX2'
_diffrn_radiation_monochromator graphite
_diffrn_radiation_source 'fine-focus sealed tube'
_diffrn_radiation_type MoK\a
_diffrn_radiation_wavelength 0.71073
_diffrn_reflns_av_R_equivalents 0.0495
_diffrn_reflns_av_sigmaI/netI 0.0465
_diffrn_reflns_limit_h_max 20
_diffrn_reflns_limit_h_min -20
_diffrn_reflns_limit_k_max 16
_diffrn_reflns_limit_k_min -16
_diffrn_reflns_limit_l_max 18
_diffrn_reflns_limit_l_min -18
_diffrn_reflns_number 27566
_diffrn_reflns_theta_full 25.03
_diffrn_reflns_theta_max 25.03
_diffrn_reflns_theta_min 1.43
_exptl_absorpt_coefficient_mu 2.255
_exptl_absorpt_correction_T_max 0.8766
_exptl_absorpt_correction_T_min 0.5811
_exptl_absorpt_correction_type multi-scan
_exptl_crystal_colour colorless
_exptl_crystal_density_diffrn 1.584
_exptl_crystal_density_method 'not measured'
_exptl_crystal_description prism
_exptl_crystal_F_000 1888
_exptl_crystal_size_max 0.27
_exptl_crystal_size_mid 0.15
_exptl_crystal_size_min 0.06
_refine_diff_density_max 1.720
_refine_diff_density_min -0.497
_refine_diff_density_rms 0.078
_refine_ls_abs_structure_details 'Flack H D (1983), Acta Cryst. A39, 876-881'
_refine_ls_abs_structure_Flack 0.485(11)
_refine_ls_extinction_method none
_refine_ls_goodness_of_fit_ref 1.031
_refine_ls_hydrogen_treatment constr
_refine_ls_matrix_type full
_refine_ls_number_parameters 523
_refine_ls_number_reflns 6579
_refine_ls_number_restraints 1
_refine_ls_restrained_S_all 1.031
_refine_ls_R_factor_all 0.0591
_refine_ls_R_factor_gt 0.0481
_refine_ls_shift/su_max 0.000
_refine_ls_shift/su_mean 0.000
_refine_ls_structure_factor_coef Fsqd
_refine_ls_weighting_details 'calc w=1/[\s^2^(Fo^2^)+(0.0512P)^2^+11.8844P] where P=(Fo^2^+2Fc^2^)/3'
_refine_ls_weighting_scheme calc
_refine_ls_wR_factor_gt 0.1126
_refine_ls_wR_factor_ref 0.1182
_reflns_number_gt 5730
_reflns_number_total 6579
_reflns_threshold_expression >2sigma(I)
_cod_data_source_file c6ra15002k2.cif
_cod_data_source_block a17746
_cod_database_code 7226028

loop_
_symmetry_equiv_pos_as_xyz
'x, y, z'
'-x, -y, z+1/2'
'x+1/2, -y, z'
'-x+1/2, y, z+1/2'

loop_
_atom_site_label
_atom_site_type_symbol
_atom_site_fract_x
_atom_site_fract_y
_atom_site_fract_z
_atom_site_U_iso_or_equiv
_atom_site_adp_type
_atom_site_occupancy
_atom_site_symmetry_multiplicity
_atom_site_calc_flag
_atom_site_refinement_flags
C1 C 0.0035(4) 0.4465(4) 0.4203(4) 0.0242(13) Uani 1 1 d .
H1 H 0.0327 0.3965 0.4509 0.029 Uiso 1 1 calc R
C2 C -0.0416(4) 0.3980(4) 0.3535(4) 0.0212(13) Uani 1 1 d .
C3 C -0.1136(4) 0.3558(4) 0.3572(4) 0.0262(14) Uani 1 1 d .
H3 H -0.1445 0.3596 0.4064 0.031 Uiso 1 1 calc R
C4 C -0.1385(3) 0.3080(4) 0.2865(5) 0.0308(14) Uani 1 1 d .
C5 C -0.0939(4) 0.3012(4) 0.2149(4) 0.0283(15) Uani 1 1 d .
H5 H -0.1124 0.2670 0.1677 0.034 Uiso 1 1 calc R
C6 C -0.0220(4) 0.3440(4) 0.2115(4) 0.0272(15) Uani 1 1 d .
H6 H 0.0085 0.3409 0.1619 0.033 Uiso 1 1 calc R
C7 C 0.0041(3) 0.3914(4) 0.2826(4) 0.0208(13) Uani 1 1 d .
C8 C 0.1337(4) 0.4452(4) 0.2382(4) 0.0247(14) Uani 1 1 d .
C9 C 0.1973(4) 0.5148(5) 0.2515(4) 0.0377(18) Uani 1 1 d .
H9A H 0.1865 0.5520 0.3021 0.057 Uiso 1 1 calc R
H9B H 0.2007 0.5566 0.2026 0.057 Uiso 1 1 calc R
H9C H 0.2463 0.4814 0.2586 0.057 Uiso 1 1 calc R
C10 C 0.0645(3) 0.5050(4) 0.3699(4) 0.0180(12) Uani 1 1 d .
C11 C 0.1339(3) 0.5236(4) 0.4246(3) 0.0177(12) Uani 1 1 d .
C12 C 0.1826(3) 0.4593(4) 0.4641(4) 0.0212(13) Uani 1 1 d .
H12 H 0.1781 0.3935 0.4548 0.025 Uiso 1 1 calc R
C13 C 0.2383(3) 0.4965(4) 0.5178(4) 0.0280(14) Uani 1 1 d .
H13 H 0.2728 0.4551 0.5456 0.034 Uiso 1 1 calc R
C14 C 0.2446(4) 0.5927(4) 0.5319(4) 0.0303(15) Uani 1 1 d .
H14 H 0.2829 0.6156 0.5694 0.036 Uiso 1 1 calc R
C15 C 0.1962(3) 0.6553(4) 0.4924(4) 0.0247(14) Uani 1 1 d .
H15 H 0.2006 0.7210 0.5017 0.030 Uiso 1 1 calc R
C16 C 0.1406(3) 0.6194(4) 0.4383(4) 0.0193(13) Uani 1 1 d .
C17 C 0.0833(3) 0.6694(4) 0.3856(3) 0.0193(13) Uani 1 1 d .
C18 C -0.0265(3) 0.6202(4) 0.2965(4) 0.0244(13) Uani 1 1 d .
C19 C -0.0880(4) 0.6654(5) 0.3340(4) 0.0358(17) Uani 1 1 d .
H19 H -0.0849 0.6837 0.3914 0.043 Uiso 1 1 calc R
C20 C -0.1539(4) 0.6838(5) 0.2882(5) 0.0489(19) Uani 1 1 d .
H20 H -0.1961 0.7148 0.3143 0.059 Uiso 1 1 calc R
C21 C -0.1589(5) 0.6572(5) 0.2039(5) 0.047(2) Uani 1 1 d .
H21 H -0.2046 0.6689 0.1726 0.056 Uiso 1 1 calc R
C22 C -0.0967(5) 0.6140(5) 0.1666(4) 0.0424(19) Uani 1 1 d .
H22 H -0.0994 0.5961 0.1090 0.051 Uiso 1 1 calc R
C23 C -0.0295(4) 0.5960(5) 0.2126(4) 0.0299(16) Uani 1 1 d .
H23 H 0.0137 0.5673 0.1863 0.036 Uiso 1 1 calc R
C24 C 0.4891(4) 1.0373(4) 0.3608(4) 0.0213(13) Uani 1 1 d .
H24 H 0.5104 1.0883 0.3243 0.026 Uiso 1 1 calc R
C25 C 0.4468(3) 1.0850(4) 0.4315(4) 0.0212(13) Uani 1 1 d .
C26 C 0.3734(4) 1.1215(4) 0.4344(4) 0.0243(14) Uani 1 1 d .
H26 H 0.3375 1.1111 0.3902 0.029 Uiso 1 1 calc R
C27 C 0.3545(3) 1.1740(4) 0.5045(5) 0.0262(13) Uani 1 1 d .
C28 C 0.4045(4) 1.1867(5) 0.5710(4) 0.0307(15) Uani 1 1 d .
H28 H 0.3885 1.2217 0.6188 0.037 Uiso 1 1 calc R
C29 C 0.4787(4) 1.1481(5) 0.5682(4) 0.0265(14) Uani 1 1 d .
H29 H 0.5137 1.1570 0.6134 0.032 Uiso 1 1 calc R
C30 C 0.4996(3) 1.0972(4) 0.4981(4) 0.0184(12) Uani 1 1 d .
C31 C 0.6380(4) 1.0674(4) 0.5226(4) 0.0250(14) Uani 1 1 d .
C32 C 0.7106(4) 1.0161(5) 0.4969(5) 0.0361(17) Uani 1 1 d .
H32A H 0.6994 0.9753 0.4487 0.054 Uiso 1 1 calc R
H32B H 0.7291 0.9780 0.5441 0.054 Uiso 1 1 calc R
H32C H 0.7502 1.0619 0.4811 0.054 Uiso 1 1 calc R
C33 C 0.5594(3) 0.9889(4) 0.4040(4) 0.0199(13) Uani 1 1 d .
C34 C 0.6236(3) 0.9767(4) 0.3400(4) 0.0204(13) Uani 1 1 d .
C35 C 0.6615(3) 1.0441(4) 0.2937(4) 0.0251(13) Uani 1 1 d .
H35 H 0.6509 1.1091 0.3013 0.030 Uiso 1 1 calc R
C36 C 0.7158(4) 1.0140(5) 0.2356(4) 0.0316(15) Uani 1 1 d .
H36 H 0.7444 1.0590 0.2044 0.038 Uiso 1 1 calc R
C37 C 0.7293(4) 0.9171(5) 0.2222(4) 0.0304(15) Uani 1 1 d .
H37 H 0.7660 0.8975 0.1815 0.036 Uiso 1 1 calc R
C38 C 0.6891(4) 0.8511(4) 0.2683(4) 0.0301(15) Uani 1 1 d .
H38 H 0.6970 0.7858 0.2593 0.036 Uiso 1 1 calc R
C39 C 0.6368(3) 0.8827(4) 0.3283(4) 0.0208(13) Uani 1 1 d .
C40 C 0.5914(4) 0.8275(4) 0.3888(4) 0.0232(13) Uani 1 1 d .
C41 C 0.5003(4) 0.8644(4) 0.5045(5) 0.0255(13) Uani 1 1 d .
C42 C 0.4234(4) 0.8461(5) 0.4956(5) 0.0440(18) Uani 1 1 d .
H42 H 0.3987 0.8541 0.4427 0.053 Uiso 1 1 calc R
C43 C 0.3812(5) 0.8150(6) 0.5668(6) 0.058(2) Uani 1 1 d .
H43 H 0.3276 0.8024 0.5621 0.069 Uiso 1 1 calc R
C44 C 0.4176(6) 0.8033(6) 0.6422(5) 0.057(2) Uani 1 1 d .
H44 H 0.3892 0.7825 0.6898 0.068 Uiso 1 1 calc R
C45 C 0.4954(6) 0.8214(5) 0.6499(5) 0.048(2) Uani 1 1 d .
H45 H 0.5205 0.8116 0.7023 0.058 Uiso 1 1 calc R
C46 C 0.5363(5) 0.8534(5) 0.5823(5) 0.0401(18) Uani 1 1 d .
H46 H 0.5894 0.8683 0.5883 0.048 Uiso 1 1 calc R
N1 N 0.0737(3) 0.4438(3) 0.2939(3) 0.0182(9) Uani 1 1 d .
N2 N 0.0406(3) 0.6004(3) 0.3467(3) 0.0202(11) Uani 1 1 d .
N3 N 0.5710(3) 1.0522(3) 0.4779(3) 0.0195(11) Uani 1 1 d .
N4 N 0.5465(3) 0.8919(3) 0.4324(3) 0.0218(12) Uani 1 1 d .
O1 O 0.1352(3) 0.3895(3) 0.1790(3) 0.0358(12) Uani 1 1 d .
O2 O 0.0750(3) 0.7541(3) 0.3770(3) 0.0305(10) Uani 1 1 d .
O3 O 0.6397(3) 1.1225(4) 0.5808(3) 0.0394(12) Uani 1 1 d .
O4 O 0.5933(3) 0.7427(3) 0.4026(3) 0.0313(11) Uani 1 1 d .
Cl1 Cl -0.22780(9) 0.25091(12) 0.29013(15) 0.0470(5) Uani 1 1 d .
Cl2 Cl 0.26332(9) 1.22701(11) 0.50835(14) 0.0381(4) Uani 1 1 d .
Br1 Br -0.05073(4) 0.51733(4) 0.50479(4) 0.03123(16) Uani 1 1 d .
Br2 Br 0.43007(4) 0.95594(5) 0.28794(4) 0.03556(18) Uani 1 1 d .

loop_
_atom_site_aniso_label
_atom_site_aniso_U_11
_atom_site_aniso_U_22
_atom_site_aniso_U_33
_atom_site_aniso_U_23
_atom_site_aniso_U_13
_atom_site_aniso_U_12
C1 0.026(3) 0.025(3) 0.021(3) -0.004(2) 0.000(3) 0.000(3)
C2 0.023(3) 0.013(3) 0.027(3) -0.002(2) -0.004(3) 0.003(3)
C3 0.021(3) 0.024(3) 0.033(3) 0.000(3) 0.006(3) -0.001(3)
C4 0.017(3) 0.023(3) 0.052(4) -0.006(3) -0.004(4) -0.004(3)
C5 0.028(4) 0.023(3) 0.034(4) -0.015(3) -0.007(3) 0.003(3)
C6 0.033(4) 0.023(3) 0.026(3) -0.010(3) -0.005(3) -0.001(3)
C7 0.024(3) 0.012(3) 0.026(3) 0.001(3) 0.000(3) 0.000(2)
C8 0.026(4) 0.026(3) 0.023(3) -0.003(3) 0.005(3) 0.001(3)
C9 0.037(4) 0.036(4) 0.040(4) -0.013(3) 0.019(3) -0.013(3)
C10 0.020(3) 0.015(3) 0.019(3) -0.001(2) 0.002(2) 0.000(2)
C11 0.019(3) 0.020(3) 0.015(3) 0.000(2) 0.004(2) -0.003(2)
C12 0.020(3) 0.022(3) 0.022(3) 0.002(2) 0.003(3) 0.001(3)
C13 0.024(3) 0.033(3) 0.027(4) 0.009(3) -0.005(3) 0.004(3)
C14 0.025(3) 0.039(4) 0.027(3) -0.005(3) -0.008(3) -0.007(3)
C15 0.024(3) 0.023(3) 0.027(3) -0.002(3) -0.006(3) -0.006(3)
C16 0.021(3) 0.016(3) 0.021(3) -0.001(2) 0.002(2) -0.002(2)
C17 0.025(3) 0.015(3) 0.018(3) -0.002(2) 0.003(3) 0.001(2)
C18 0.028(3) 0.018(3) 0.028(3) -0.002(3) -0.006(3) 0.003(2)
C19 0.034(4) 0.039(4) 0.034(4) -0.005(3) -0.009(3) 0.014(3)
C20 0.044(4) 0.051(5) 0.052(4) -0.005(4) -0.007(4) 0.021(4)
C21 0.041(5) 0.048(5) 0.051(5) 0.000(4) -0.020(4) 0.009(4)
C22 0.051(5) 0.047(5) 0.029(4) -0.003(3) -0.020(3) 0.000(4)
C23 0.034(4) 0.029(4) 0.027(3) -0.004(3) -0.001(3) 0.008(3)
C24 0.022(3) 0.015(3) 0.027(3) -0.004(2) -0.002(3) 0.003(2)
C25 0.025(3) 0.014(3) 0.025(3) 0.001(2) 0.008(3) -0.001(3)
C26 0.029(4) 0.012(3) 0.031(3) 0.003(2) 0.002(3) 0.002(3)
C27 0.021(3) 0.021(3) 0.036(3) -0.005(3) 0.001(3) 0.000(2)
C28 0.032(4) 0.028(4) 0.032(4) -0.005(3) 0.014(3) -0.001(3)
C29 0.024(3) 0.028(3) 0.028(3) 0.000(3) -0.002(3) -0.006(3)
C30 0.017(3) 0.014(3) 0.024(3) -0.002(3) 0.001(3) -0.004(2)
C31 0.023(3) 0.023(3) 0.029(4) -0.003(3) -0.004(3) -0.004(3)
C32 0.030(4) 0.035(4) 0.042(4) -0.013(3) -0.019(4) 0.006(3)
C33 0.024(3) 0.011(3) 0.024(3) -0.005(2) 0.001(3) 0.001(2)
C34 0.015(3) 0.020(3) 0.026(3) -0.003(2) -0.003(2) 0.000(3)
C35 0.032(3) 0.017(3) 0.026(3) 0.003(3) 0.006(3) -0.002(3)
C36 0.031(4) 0.034(4) 0.030(3) 0.002(3) 0.002(3) 0.000(3)
C37 0.024(4) 0.039(4) 0.028(3) 0.000(3) 0.002(3) 0.005(3)
C38 0.034(4) 0.023(3) 0.033(4) -0.005(3) -0.010(3) 0.008(3)
C39 0.018(3) 0.020(3) 0.025(3) -0.004(2) -0.007(3) 0.001(2)
C40 0.021(3) 0.017(3) 0.031(3) -0.002(2) -0.007(3) 0.000(3)
C41 0.035(4) 0.012(3) 0.030(3) 0.003(3) 0.007(3) 0.000(2)
C42 0.040(4) 0.040(4) 0.052(5) 0.006(4) 0.000(4) -0.011(3)
C43 0.035(5) 0.055(5) 0.083(7) 0.015(5) 0.024(5) -0.013(4)
C44 0.083(7) 0.035(4) 0.051(5) 0.007(4) 0.035(5) 0.003(5)
C45 0.075(6) 0.041(5) 0.029(4) 0.003(3) 0.010(4) 0.003(4)
C46 0.049(5) 0.034(4) 0.037(4) 0.001(3) 0.000(4) -0.008(4)
N1 0.021(2) 0.015(2) 0.019(2) -0.003(2) -0.002(2) -0.003(2)
N2 0.024(3) 0.015(3) 0.021(2) -0.0039(19) -0.004(2) 0.007(2)
N3 0.024(3) 0.014(2) 0.021(3) -0.0014(19) -0.002(2) 0.004(2)
N4 0.026(3) 0.013(3) 0.027(3) -0.001(2) 0.005(2) -0.002(2)
O1 0.036(3) 0.039(3) 0.032(2) -0.018(2) 0.011(2) -0.006(2)
O2 0.035(3) 0.017(2) 0.039(3) 0.0013(18) -0.007(2) 0.0026(19)
O3 0.033(3) 0.044(3) 0.041(3) -0.024(2) -0.006(2) 0.002(2)
O4 0.037(3) 0.014(2) 0.043(3) -0.0038(19) -0.004(2) 0.0010(19)
Cl1 0.0257(9) 0.0382(9) 0.0770(13) -0.0191(10) 0.0012(10) -0.0116(7)
Cl2 0.0276(8) 0.0307(8) 0.0561(10) -0.0055(9) 0.0057(9) 0.0090(6)
Br1 0.0296(3) 0.0379(3) 0.0262(3) -0.0087(3) 0.0048(3) 0.0017(3)
Br2 0.0350(4) 0.0368(4) 0.0349(3) -0.0141(3) -0.0109(3) 0.0013(3)

loop_
_atom_type_symbol
_atom_type_description
_atom_type_scat_dispersion_real
_atom_type_scat_dispersion_imag
_atom_type_scat_source
C C 0.0033 0.0016 'International Tables Vol C Tables 4.2.6.8 and 6.1.1.4'
H H 0.0000 0.0000 'International Tables Vol C Tables 4.2.6.8 and 6.1.1.4'
N N 0.0061 0.0033 'International Tables Vol C Tables 4.2.6.8 and 6.1.1.4'
O O 0.0106 0.0060 'International Tables Vol C Tables 4.2.6.8 and 6.1.1.4'
Cl Cl 0.1484 0.1585 'International Tables Vol C Tables 4.2.6.8 and 6.1.1.4'
Br Br -0.2901 2.4595 'International Tables Vol C Tables 4.2.6.8 and 6.1.1.4'

loop_
_geom_angle_atom_site_label_1
_geom_angle_atom_site_label_2
_geom_angle_atom_site_label_3
_geom_angle
C2 C1 C10 103.7(5)
C2 C1 Br1 118.9(4)
C10 C1 Br1 114.1(4)
C2 C1 H1 106.4
C10 C1 H1 106.4
Br1 C1 H1 106.4
C7 C2 C3 121.5(6)
C7 C2 C1 108.1(5)
C3 C2 C1 130.1(6)
C4 C3 C2 117.4(6)
C4 C3 H3 121.3
C2 C3 H3 121.3
C5 C4 C3 121.8(5)
C5 C4 Cl1 119.5(5)
C3 C4 Cl1 118.6(6)
C4 C5 C6 120.4(6)
C4 C5 H5 119.8
C6 C5 H5 119.8
C5 C6 C7 118.2(6)
C5 C6 H6 120.9
C7 C6 H6 120.9
C2 C7 C6 120.5(6)
C2 C7 N1 110.3(5)
C6 C7 N1 129.0(6)
O1 C8 N1 120.1(6)
O1 C8 C9 121.3(6)
N1 C8 C9 118.6(5)
C8 C9 H9A 109.5
C8 C9 H9B 109.5
H9A C9 H9B 109.5
C8 C9 H9C 109.5
H9A C9 H9C 109.5
H9B C9 H9C 109.5
N2 C10 N1 111.5(4)
N2 C10 C11 102.1(4)
N1 C10 C11 118.8(5)
N2 C10 C1 115.4(5)
N1 C10 C1 100.0(4)
C11 C10 C1 109.8(5)
C16 C11 C12 121.5(5)
C16 C11 C10 109.3(5)
C12 C11 C10 128.9(5)
C13 C12 C11 116.5(6)
C13 C12 H12 121.8
C11 C12 H12 121.8
C14 C13 C12 121.8(6)
C14 C13 H13 119.1
C12 C13 H13 119.1
C15 C14 C13 121.1(6)
C15 C14 H14 119.5
C13 C14 H14 119.5
C14 C15 C16 117.9(6)
C14 C15 H15 121.1
C16 C15 H15 121.1
C11 C16 C15 121.3(5)
C11 C16 C17 109.1(5)
C15 C16 C17 129.7(5)
O2 C17 N2 126.1(6)
O2 C17 C16 128.1(6)
N2 C17 C16 105.8(5)
C23 C18 C19 120.3(6)
C23 C18 N2 121.2(6)
C19 C18 N2 118.5(6)
C20 C19 C18 120.1(7)
C20 C19 H19 119.9
C18 C19 H19 119.9
C19 C20 C21 120.4(7)
C19 C20 H20 119.8
C21 C20 H20 119.8
C22 C21 C20 119.1(7)
C22 C21 H21 120.5
C20 C21 H21 120.5
C21 C22 C23 120.7(6)
C21 C22 H22 119.7
C23 C22 H22 119.7
C18 C23 C22 119.4(6)
C18 C23 H23 120.3
C22 C23 H23 120.3
C25 C24 C33 104.6(5)
C25 C24 Br2 117.4(4)
C33 C24 Br2 114.5(4)
C25 C24 H24 106.5
C33 C24 H24 106.5
Br2 C24 H24 106.5
C26 C25 C30 122.0(5)
C26 C25 C24 130.3(6)
C30 C25 C24 107.4(5)
C25 C26 C27 116.8(6)
C25 C26 H26 121.6
C27 C26 H26 121.6
C28 C27 C26 122.6(6)
C28 C27 Cl2 119.0(5)
C26 C27 Cl2 118.3(5)
C27 C28 C29 120.2(6)
C27 C28 H28 119.9
C29 C28 H28 119.9
C30 C29 C28 118.3(6)
C30 C29 H29 120.8
C28 C29 H29 120.8
C29 C30 C25 120.0(5)
C29 C30 N3 130.1(6)
C25 C30 N3 109.8(5)
O3 C31 N3 120.9(6)
O3 C31 C32 119.9(6)
N3 C31 C32 119.1(5)
C31 C32 H32A 109.5
C31 C32 H32B 109.5
H32A C32 H32B 109.5
C31 C32 H32C 109.5
H32A C32 H32C 109.5
H32B C32 H32C 109.5
N4 C33 N3 110.2(5)
N4 C33 C34 102.1(5)
N3 C33 C34 119.8(5)
N4 C33 C24 115.5(5)
N3 C33 C24 100.7(4)
C34 C33 C24 109.2(5)
C39 C34 C35 121.8(6)
C39 C34 C33 109.0(5)
C35 C34 C33 129.0(5)
C34 C35 C36 117.7(6)
C34 C35 H35 121.2
C36 C35 H35 121.2
C35 C36 C37 120.9(6)
C35 C36 H36 119.5
C37 C36 H36 119.5
C38 C37 C36 120.0(6)
C38 C37 H37 120.0
C36 C37 H37 120.0
C37 C38 C39 118.2(6)
C37 C38 H38 120.9
C39 C38 H38 120.9
C34 C39 C38 121.3(6)
C34 C39 C40 110.1(5)
C38 C39 C40 128.6(5)
O4 C40 N4 125.1(6)
O4 C40 C39 128.9(6)
N4 C40 C39 105.9(5)
C42 C41 C46 120.5(7)
C42 C41 N4 120.7(7)
C46 C41 N4 118.8(6)
C41 C42 C43 118.8(8)
C41 C42 H42 120.6
C43 C42 H42 120.6
C44 C43 C42 119.9(8)
C44 C43 H43 120.1
C42 C43 H43 120.1
C43 C44 C45 120.6(7)
C43 C44 H44 119.7
C45 C44 H44 119.7
C46 C45 C44 120.1(8)
C46 C45 H45 119.9
C44 C45 H45 119.9
C45 C46 C41 120.1(7)
C45 C46 H46 120.0
C41 C46 H46 120.0
C8 N1 C7 124.7(5)
C8 N1 C10 126.4(5)
C7 N1 C10 108.4(5)
C17 N2 C18 123.1(5)
C17 N2 C10 113.2(5)
C18 N2 C10 123.3(5)
C31 N3 C30 123.0(5)
C31 N3 C33 127.8(5)
C30 N3 C33 109.2(5)
C40 N4 C41 121.7(5)
C40 N4 C33 112.4(5)
C41 N4 C33 125.4(4)

loop_
_geom_bond_atom_site_label_1
_geom_bond_atom_site_label_2
_geom_bond_distance
C1 C2 1.488(8)
C1 C10 1.568(8)
C1 Br1 1.923(6)
C1 H1 1.0000
C2 C7 1.380(9)
C2 C3 1.387(9)
C3 C4 1.383(10)
C3 H3 0.9500
C4 C5 1.379(10)
C4 Cl1 1.750(6)
C5 C6 1.389(9)
C5 H5 0.9500
C6 C7 1.392(9)
C6 H6 0.9500
C7 N1 1.430(7)
C8 O1 1.229(7)
C8 N1 1.368(8)
C8 C9 1.498(9)
C9 H9A 0.9800
C9 H9B 0.9800
C9 H9C 0.9800
C10 N2 1.467(7)
C10 N1 1.497(7)
C10 C11 1.507(8)
C11 C16 1.386(8)
C11 C12 1.395(8)
C12 C13 1.394(8)
C12 H12 0.9500
C13 C14 1.392(9)
C13 H13 0.9500
C14 C15 1.375(9)
C14 H14 0.9500
C15 C16 1.388(8)
C15 H15 0.9500
C16 C17 1.482(8)
C17 O2 1.222(7)
C17 N2 1.376(8)
C18 C23 1.377(9)
C18 C19 1.381(9)
C18 N2 1.438(8)
C19 C20 1.380(10)
C19 H19 0.9500
C20 C21 1.395(11)
C20 H20 0.9500
C21 C22 1.376(11)
C21 H21 0.9500
C22 C23 1.401(10)
C22 H22 0.9500
C23 H23 0.9500
C24 C25 1.503(8)
C24 C33 1.561(8)
C24 Br2 1.931(6)
C24 H24 1.0000
C25 C26 1.376(8)
C25 C30 1.410(9)
C26 C27 1.381(9)
C26 H26 0.9500
C27 C28 1.377(10)
C27 Cl2 1.754(6)
C28 C29 1.400(9)
C28 H28 0.9500
C29 C30 1.377(9)
C29 H29 0.9500
C30 N3 1.432(7)
C31 O3 1.212(7)
C31 N3 1.379(8)
C31 C32 1.512(9)
C32 H32A 0.9800
C32 H32B 0.9800
C32 H32C 0.9800
C33 N4 1.470(7)
C33 N3 1.493(7)
C33 C34 1.517(8)
C34 C39 1.370(8)
C34 C35 1.377(8)
C35 C36 1.387(9)
C35 H35 0.9500
C36 C37 1.415(10)
C36 H36 0.9500
C37 C38 1.380(9)
C37 H37 0.9500
C38 C39 1.392(9)
C38 H38 0.9500
C39 C40 1.471(9)
C40 O4 1.228(7)
C40 N4 1.388(8)
C41 C42 1.367(9)
C41 C46 1.394(10)
C41 N4 1.451(8)
C42 C43 1.418(11)
C42 H42 0.9500
C43 C44 1.363(13)
C43 H43 0.9500
C44 C45 1.379(13)
C44 H44 0.9500
C45 C46 1.365(10)
C45 H45 0.9500
C46 H46 0.9500
